data_4102948
loop_
_publ_author_name
'Natsuko Motokawa'
'Satoshi Matsunaga'
'Shinya Takaishi'
'Hitoshi Miyasaka'
'Masahiro Yamashita'
'Kim R. Dunbar'

_publ_section_title
;
 Reversible Magnetism between an Antiferromagnet and a Ferromagnet Related
 to Solvation/Desolvation in a Robust Layered [Ru2]2TCNQ Charge-Transfer
 System
;
_journal_name_full 'Journal of the American Chemical Society'
_journal_page_first 11943
_journal_page_last 11951
_journal_paper_doi 10.1021/ja102412g
_journal_volume 132
_journal_year 2010
_chemical_formula_moiety 'C71 H42 Cl10 N4 O18 Ru4 '
_chemical_formula_sum 'C71 H42 Cl10 N4 O18 Ru4'
_chemical_formula_weight 1997.94
_space_group_IT_number 2
_symmetry_cell_setting triclinic
_symmetry_Int_Tables_number 2
_symmetry_space_group_name_Hall '-P 1'
_symmetry_space_group_name_H-M 'P -1'
_cell_angle_alpha 83.299(3)
_cell_angle_beta 86.941(3)
_cell_angle_gamma 80.846(3)
_cell_formula_units_Z 1
_cell_length_a 10.18970(10)
_cell_length_b 11.8946(2)
_cell_length_c 15.8515(3)
_cell_measurement_reflns_used 6038
_cell_measurement_temperature 103.1
_cell_measurement_theta_max 27.5
_cell_measurement_theta_min 3.1
_cell_volume 1882.63(5)
_computing_cell_refinement CrystalClear
_computing_data_collection CrystalClear
_computing_data_reduction CrystalStructure
_computing_publication_material 'CrystalStructure 3.8'
_computing_structure_refinement SHELXL
_computing_structure_solution SIR92
_diffrn_ambient_temperature 103.1
_diffrn_detector_area_resol_mean 7.31
_diffrn_measured_fraction_theta_full 0.967
_diffrn_measured_fraction_theta_max 0.739
_diffrn_measurement_device_type 'Rigaku Saturn'
_diffrn_measurement_method \w
_diffrn_radiation_type 'Mo K\a'
_diffrn_radiation_wavelength 0.71075
_diffrn_reflns_av_R_equivalents 0.014
_diffrn_reflns_limit_h_max 13
_diffrn_reflns_limit_h_min -12
_diffrn_reflns_limit_k_max 15
_diffrn_reflns_limit_k_min -15
_diffrn_reflns_limit_l_max 20
_diffrn_reflns_limit_l_min -20
_diffrn_reflns_number 12441
_diffrn_reflns_theta_full 25.00
_diffrn_reflns_theta_max 25.00
_exptl_absorpt_coefficient_mu 1.213
_exptl_absorpt_correction_T_max 0.951
_exptl_absorpt_correction_T_min 0.877
_exptl_absorpt_correction_type multi-scan
_exptl_absorpt_process_details 'Jacobson, R. (1998) Private communication'
_exptl_crystal_colour darkgreen
_exptl_crystal_density_diffrn 1.762
_exptl_crystal_density_method 'not measured'
_exptl_crystal_description platelet
_exptl_crystal_F_000 986.00
_exptl_crystal_size_max 0.25
_exptl_crystal_size_mid 0.23
_exptl_crystal_size_min 0.04
_refine_diff_density_max 2.19
_refine_diff_density_min -1.63
_refine_ls_extinction_method none
_refine_ls_goodness_of_fit_ref 1.104
_refine_ls_hydrogen_treatment refall
_refine_ls_number_parameters 495
_refine_ls_number_reflns 6388
_refine_ls_R_factor_gt 0.0467
_refine_ls_shift/su_max 0.0010
_refine_ls_structure_factor_coef Fsqd
_refine_ls_weighting_details 'w = 1/[\s^2^(Fo^2^)+(0.0832P)^2^+4.9715P] where P=(Fo^2^+2Fc^2^)/3'
_refine_ls_weighting_scheme calc
_refine_ls_wR_factor_ref 0.1333
_reflns_number_gt 5594
_reflns_number_total 6388
_reflns_threshold_expression F^2^>2.0\s(F^2^)
_cod_data_source_file ja102412g_si_002.cif
_cod_data_source_block '__Ru2-o-ClPhCO2-TCNQMeO_comp1'
_cod_original_formula_sum 'C71 H42 Cl10 N4 O18 Ru4 '
_cod_database_code 4102948

loop_
_symmetry_equiv_pos_site_id
_symmetry_equiv_pos_as_xyz
1 +X,+Y,+Z
2 -X,-Y,-Z

loop_
_atom_site_label
_atom_site_type_symbol
_atom_site_fract_x
_atom_site_fract_y
_atom_site_fract_z
_atom_site_U_iso_or_equiv
_atom_site_adp_type
_atom_site_occupancy
_atom_site_symmetry_multiplicity
_atom_site_calc_flag
_atom_site_refinement_flags
Ru(1) Ru 0.55651(3) 0.92097(3) 0.03717(2) 0.01720(13) Uani 1.00 1 d .
Ru(2) Ru 0.95775(3) 0.51811(3) 0.433659(19) 0.01627(13) Uani 1.00 1 d .
Cl(1) Cl -0.00421(12) 1.12541(12) 0.06104(9) 0.0364(3) Uani 1.00 1 d .
Cl(2) Cl 0.4077(2) 1.10332(17) 0.29347(11) 0.0666(5) Uani 1.00 1 d .
Cl(3) Cl 0.67127(19) 0.46861(19) 0.75101(12) 0.0683(5) Uani 1.00 1 d .
Cl(4) Cl 0.9477(2) 0.16930(19) 0.33643(14) 0.0454(5) Uani 0.64 1 d P
Cl(5) Cl 1.2756(5) 0.0925(3) 0.5877(3) 0.0597(13) Uani 0.36 1 d P
Cl(6) Cl 0.522(2) 0.4645(17) 0.9563(12) 0.134(6) Uiso 0.23 1 d P
Cl(7) Cl 0.7013(13) 0.3942(11) 0.9466(8) 0.104(3) Uiso 0.23 1 d P
Cl(8) Cl 0.6321(7) 0.4857(6) 0.9711(4) 0.133(2) Uiso 0.54 1 d P
O(1) O 0.3857(3) 0.8906(2) 0.0999(2) 0.0224(6) Uani 1.00 1 d .
O(2) O 0.2731(3) 1.0458(2) 0.0279(2) 0.0220(6) Uani 1.00 1 d .
O(3) O 0.5908(3) 1.0198(2) 0.1278(2) 0.0228(6) Uani 1.00 1 d .
O(4) O 0.4798(3) 1.1757(2) 0.0549(2) 0.0240(6) Uani 1.00 1 d .
O(5) O 0.7809(3) 0.4738(2) 0.4819(2) 0.0239(6) Uani 1.00 1 d .
O(6) O 0.8638(3) 0.4389(2) 0.61190(19) 0.0231(6) Uani 1.00 1 d .
O(7) O 1.0223(3) 0.3512(2) 0.41499(19) 0.0237(6) Uani 1.00 1 d .
O(8) O 1.1035(3) 0.3140(2) 0.54555(19) 0.0236(6) Uani 1.00 1 d .
O(9) O 0.9396(3) 0.5831(2) -0.16493(19) 0.0266(7) Uani 1.00 1 d .
N(1) N 0.6751(3) 0.7684(3) 0.1063(2) 0.0238(8) Uani 1.00 1 d .
N(2) N 0.8908(3) 0.5517(3) 0.2998(2) 0.0199(7) Uani 1.00 1 d .
C(1) C 0.2774(4) 0.9594(3) 0.0832(2) 0.0206(9) Uani 1.00 1 d .
C(2) C 0.1563(4) 0.9314(4) 0.1316(2) 0.0234(9) Uani 1.00 1 d .
C(3) C 0.1683(5) 0.8294(4) 0.1869(3) 0.0311(11) Uani 1.00 1 d .
C(4) C 0.0623(5) 0.7925(4) 0.2333(3) 0.0356(12) Uani 1.00 1 d .
C(5) C -0.0614(5) 0.8583(5) 0.2254(3) 0.0403(13) Uani 1.00 1 d .
C(6) C -0.0786(5) 0.9603(5) 0.1723(3) 0.0391(12) Uani 1.00 1 d .
C(7) C 0.0290(4) 0.9967(4) 0.1256(3) 0.0292(10) Uani 1.00 1 d .
C(8) C 0.5466(4) 1.1262(3) 0.1175(2) 0.0216(9) Uani 1.00 1 d .
C(9) C 0.5811(5) 1.1990(4) 0.1818(3) 0.0301(10) Uani 1.00 1 d .
C(10) C 0.5264(6) 1.1916(5) 0.2642(3) 0.0464(14) Uani 1.00 1 d .
C(11) C 0.5608(9) 1.2602(6) 0.3227(4) 0.070(2) Uani 1.00 1 d .
C(12) C 0.6551(9) 1.3318(6) 0.2984(5) 0.076(2) Uani 1.00 1 d .
C(13) C 0.7096(8) 1.3391(6) 0.2165(6) 0.074(2) Uani 1.00 1 d .
C(14) C 0.6705(6) 1.2732(5) 0.1582(4) 0.0522(16) Uani 1.00 1 d .
C(15) C 0.7713(4) 0.4424(3) 0.5612(2) 0.0222(9) Uani 1.00 1 d .
C(16) C 0.6461(4) 0.4016(4) 0.5942(3) 0.0288(10) Uani 1.00 1 d .
C(17) C 0.5724(6) 0.3568(7) 0.5388(4) 0.063(2) Uani 1.00 1 d .
C(18) C 0.4592(7) 0.3117(7) 0.5667(5) 0.073(2) Uani 1.00 1 d .
C(19) C 0.4173(6) 0.3105(5) 0.6499(5) 0.0583(19) Uani 1.00 1 d .
C(20) C 0.4837(7) 0.3583(6) 0.7043(5) 0.0619(19) Uani 1.00 1 d .
C(21) C 0.5970(5) 0.4048(5) 0.6776(3) 0.0425(13) Uani 1.00 1 d .
C(22) C 1.0788(4) 0.2827(3) 0.4744(2) 0.0213(9) Uani 1.00 1 d .
C(23) C 1.1188(5) 0.1607(4) 0.4593(3) 0.0328(11) Uani 1.00 1 d .
C(24) C 1.0664(7) 0.1140(5) 0.3953(4) 0.0539(17) Uani 1.00 1 d .
C(25) C 1.1143(13) -0.0047(9) 0.3860(7) 0.106(4) Uani 1.00 1 d .
C(26) C 1.209(2) -0.0669(8) 0.4356(13) 0.168(9) Uani 1.00 1 d .
C(27) C 1.2542(16) -0.0195(10) 0.4949(10) 0.149(7) Uani 1.00 1 d .
C(28) C 1.2148(8) 0.0913(6) 0.5099(4) 0.073(2) Uani 1.00 1 d .
C(29) C 0.7611(4) 0.6943(3) 0.1229(2) 0.0178(8) Uani 1.00 1 d .
C(30) C 0.8639(4) 0.6033(3) 0.1399(2) 0.0181(8) Uani 1.00 1 d .
C(31) C 0.8847(3) 0.5709(3) 0.2272(2) 0.0163(8) Uani 1.00 1 d .
C(32) C 0.9345(4) 0.5509(3) 0.0698(2) 0.0183(8) Uani 1.00 1 d .
C(33) C 0.9018(4) 0.5957(3) -0.0141(2) 0.0203(9) Uani 1.00 1 d .
C(34) C 0.9653(4) 0.5456(3) -0.0827(2) 0.0205(9) Uani 1.00 1 d .
C(35) C 0.8371(5) 0.6780(4) -0.1840(2) 0.0282(10) Uani 1.00 1 d .
C(36) C 0.469(2) 0.4555(17) 0.9704(14) 0.075(5) Uiso 0.50 1 d P
H(1) H 0.2535 0.7838 0.1924 0.037 Uiso 1.00 1 c R
H(2) H 0.0741 0.7229 0.2701 0.043 Uiso 1.00 1 c R
H(3) H -0.1357 0.8336 0.2568 0.048 Uiso 1.00 1 c R
H(4) H -0.1642 1.0053 0.1678 0.047 Uiso 1.00 1 c R
H(5) H 0.5206 1.2581 0.3782 0.084 Uiso 1.00 1 c R
H(6) H 0.6823 1.3761 0.3385 0.092 Uiso 1.00 1 c R
H(7) H 0.7731 1.3887 0.2002 0.089 Uiso 1.00 1 c R
H(8) H 0.7060 1.2795 0.1015 0.063 Uiso 1.00 1 c R
H(9) H 0.6004 0.3573 0.4806 0.075 Uiso 1.00 1 c R
H(10) H 0.4103 0.2813 0.5278 0.087 Uiso 1.00 1 c R
H(11) H 0.3416 0.2763 0.6694 0.070 Uiso 1.00 1 c R
H(12) H 0.4522 0.3599 0.7617 0.074 Uiso 1.00 1 c R
H(13) H 1.0781 -0.0400 0.3437 0.127 Uiso 1.00 1 c R
H(14) H 1.2421 -0.1442 0.4271 0.202 Uiso 1.00 1 c R
H(15) H 1.3193 -0.0649 0.5304 0.178 Uiso 1.00 1 c R
H(16) H 0.8354 0.6611 -0.0236 0.024 Uiso 1.00 1 c R
H(17) H 0.7525 0.6501 -0.1880 0.034 Uiso 1.00 1 c R
H(18) H 0.8592 0.7206 -0.2382 0.034 Uiso 1.00 1 c R
H(19) H 0.8293 0.7286 -0.1388 0.034 Uiso 1.00 1 c R

loop_
_atom_site_aniso_label
_atom_site_aniso_U_11
_atom_site_aniso_U_22
_atom_site_aniso_U_33
_atom_site_aniso_U_12
_atom_site_aniso_U_13
_atom_site_aniso_U_23
Ru(1) 0.0162(2) 0.0147(2) 0.0186(2) 0.00172(14) -0.00081(14) 0.00127(14)
Ru(2) 0.0171(2) 0.0230(2) 0.00854(19) -0.00412(14) -0.00154(13) 0.00074(13)
Cl(1) 0.0253(6) 0.0398(7) 0.0401(7) 0.0028(5) -0.0022(5) 0.0019(5)
Cl(2) 0.0895(13) 0.0717(11) 0.0458(9) -0.0360(10) 0.0205(8) -0.0148(8)
Cl(3) 0.0689(11) 0.0944(14) 0.0505(9) -0.0328(10) 0.0273(8) -0.0302(9)
Cl(4) 0.0618(14) 0.0418(11) 0.0386(11) -0.0177(10) -0.0168(10) -0.0089(9)
Cl(5) 0.078(3) 0.042(2) 0.059(2) 0.016(2) -0.042(2) -0.022(2)
O(1) 0.0189(15) 0.0206(15) 0.0248(16) -0.0002(12) 0.0008(12) 0.0044(12)
O(2) 0.0169(15) 0.0212(15) 0.0249(16) 0.0020(12) 0.0011(12) 0.0023(13)
O(3) 0.0236(16) 0.0205(15) 0.0233(16) 0.0004(12) -0.0022(13) -0.0027(12)
O(4) 0.0267(16) 0.0189(15) 0.0249(16) 0.0011(12) -0.0030(13) -0.0018(12)
O(5) 0.0188(15) 0.0349(18) 0.0175(15) -0.0058(13) -0.0024(12) 0.0027(13)
O(6) 0.0213(16) 0.0333(17) 0.0132(14) -0.0049(13) 0.0019(12) 0.0028(12)
O(7) 0.0300(17) 0.0257(16) 0.0155(15) -0.0043(13) -0.0037(12) -0.0018(12)
O(8) 0.0266(17) 0.0275(16) 0.0169(15) -0.0057(13) -0.0033(12) 0.0001(12)
O(9) 0.0335(18) 0.0303(17) 0.0104(14) 0.0119(14) -0.0034(12) -0.0010(12)
N(1) 0.027(2) 0.0228(19) 0.0172(18) 0.0048(17) 0.0019(15) 0.0018(15)
N(2) 0.0212(19) 0.0251(19) 0.0120(19) 0.0007(15) -0.0019(14) -0.0015(14)
C(1) 0.021(2) 0.021(2) 0.020(2) -0.0033(17) -0.0012(17) -0.0029(17)
C(2) 0.023(2) 0.026(2) 0.022(2) -0.0065(18) -0.0021(18) -0.0059(18)
C(3) 0.029(2) 0.031(2) 0.034(2) -0.010(2) 0.001(2) -0.002(2)
C(4) 0.040(3) 0.035(2) 0.034(2) -0.019(2) 0.001(2) 0.001(2)
C(5) 0.034(2) 0.048(3) 0.044(3) -0.023(2) 0.005(2) -0.005(2)
C(6) 0.022(2) 0.051(3) 0.047(3) -0.009(2) 0.001(2) -0.011(2)
C(7) 0.025(2) 0.036(2) 0.028(2) -0.007(2) -0.003(2) -0.008(2)
C(8) 0.020(2) 0.019(2) 0.026(2) -0.0022(17) -0.0007(18) -0.0036(17)
C(9) 0.037(2) 0.021(2) 0.033(2) -0.003(2) -0.010(2) -0.0047(19)
C(10) 0.066(4) 0.041(3) 0.035(3) -0.013(2) -0.008(2) -0.006(2)
C(11) 0.120(6) 0.056(4) 0.038(3) -0.021(4) -0.009(3) -0.013(3)
C(12) 0.123(7) 0.054(4) 0.065(5) -0.037(4) -0.027(4) -0.016(3)
C(13) 0.082(5) 0.057(4) 0.097(6) -0.040(4) -0.006(4) -0.024(4)
C(14) 0.058(4) 0.043(3) 0.061(4) -0.019(3) 0.005(3) -0.016(3)
C(15) 0.019(2) 0.027(2) 0.020(2) -0.0042(18) 0.0006(18) -0.0009(18)
C(16) 0.018(2) 0.035(2) 0.033(2) -0.0055(19) 0.0036(19) 0.000(2)
C(17) 0.046(3) 0.107(6) 0.049(3) -0.045(4) 0.006(3) -0.021(3)
C(18) 0.042(3) 0.101(6) 0.087(5) -0.042(4) 0.007(3) -0.027(4)
C(19) 0.033(3) 0.052(3) 0.092(5) -0.019(2) 0.032(3) -0.018(3)
C(20) 0.052(4) 0.067(4) 0.068(4) -0.022(3) 0.037(3) -0.013(3)
C(21) 0.036(3) 0.049(3) 0.044(3) -0.016(2) 0.016(2) -0.009(2)
C(22) 0.021(2) 0.026(2) 0.017(2) -0.0060(18) 0.0005(17) -0.0007(17)
C(23) 0.043(3) 0.029(2) 0.026(2) -0.006(2) 0.005(2) 0.000(2)
C(24) 0.065(4) 0.047(3) 0.059(4) -0.027(3) 0.018(3) -0.025(3)
C(25) 0.158(10) 0.073(6) 0.106(7) -0.064(7) 0.068(7) -0.064(6)
C(26) 0.235(18) 0.018(4) 0.22(2) 0.016(7) 0.114(16) 0.009(7)
C(27) 0.180(14) 0.056(7) 0.161(13) 0.069(8) 0.064(11) 0.038(7)
C(28) 0.080(5) 0.061(4) 0.054(4) 0.033(4) 0.019(3) 0.027(3)
C(29) 0.024(2) 0.021(2) 0.0088(18) -0.0041(18) 0.0014(16) -0.0004(15)
C(30) 0.022(2) 0.020(2) 0.0114(19) 0.0007(17) -0.0032(16) -0.0011(15)
C(31) 0.014(2) 0.0133(19) 0.021(2) 0.0009(15) -0.0004(16) -0.0042(16)
C(32) 0.019(2) 0.019(2) 0.016(2) 0.0013(16) -0.0004(16) -0.0021(16)
C(33) 0.025(2) 0.019(2) 0.013(2) 0.0071(17) -0.0021(17) -0.0008(16)
C(34) 0.028(2) 0.018(2) 0.0126(19) 0.0025(17) -0.0036(17) 0.0023(16)
C(35) 0.040(2) 0.026(2) 0.013(2) 0.012(2) -0.0091(19) 0.0003(17)

loop_
_atom_type_symbol
_atom_type_description
_atom_type_scat_dispersion_real
_atom_type_scat_dispersion_imag
_atom_type_scat_source
C C 0.003 0.002
;
International Tables for Crystallography
(1992, Vol. C, Tables 4.2.6.8 and 6.1.1.4)
;
H H 0.000 0.000
;
International Tables for Crystallography
(1992, Vol. C, Table 6.1.1.4)
;
N N 0.006 0.003
;
International Tables for Crystallography
(1992, Vol. C, Tables 4.2.6.8 and 6.1.1.4)
;
O O 0.011 0.006
;
International Tables for Crystallography
(1992, Vol. C, Tables 4.2.6.8 and 6.1.1.4)
;
Cl Cl 0.148 0.159
;
International Tables for Crystallography
(1992, Vol. C, Tables 4.2.6.8 and 6.1.1.4)
;
Ru Ru -1.259 0.836
;
International Tables for Crystallography
(1992, Vol. C, Tables 4.2.6.8 and 6.1.1.4)
;

loop_
_geom_angle_atom_site_label_1
_geom_angle_atom_site_label_2
_geom_angle_atom_site_label_3
_geom_angle
_geom_angle_publ_flag
_geom_angle_site_symmetry_1
_geom_angle_site_symmetry_3
Ru(1) Ru(1) O(1) 89.82(8) yes 2_675 .
Ru(1) Ru(1) O(2) 89.00(8) yes 2_675 2_675
Ru(1) Ru(1) O(3) 89.43(8) yes 2_675 .
Ru(1) Ru(1) O(4) 89.58(8) yes 2_675 2_675
Ru(1) Ru(1) N(1) 177.40(10) yes 2_675 .
O(1) Ru(1) O(2) 178.80(11) yes . 2_675
O(1) Ru(1) O(3) 89.82(13) yes . .
O(1) Ru(1) O(4) 90.14(13) yes . 2_675
O(1) Ru(1) N(1) 92.78(12) yes . .
O(2) Ru(1) O(3) 90.36(13) yes 2_675 .
O(2) Ru(1) O(4) 89.66(13) yes 2_675 2_675
O(2) Ru(1) N(1) 88.40(12) yes 2_675 .
O(3) Ru(1) O(4) 179.01(11) yes . 2_675
O(3) Ru(1) N(1) 90.66(13) yes . .
O(4) Ru(1) N(1) 90.34(13) yes 2_675 .
Ru(2) Ru(2) O(5) 89.99(9) yes 2_766 .
Ru(2) Ru(2) O(6) 88.71(8) yes 2_766 2_766
Ru(2) Ru(2) O(7) 89.14(8) yes 2_766 .
Ru(2) Ru(2) O(8) 89.63(8) yes 2_766 2_766
Ru(2) Ru(2) N(2) 175.69(9) yes 2_766 .
O(5) Ru(2) O(6) 178.69(12) yes . 2_766
O(5) Ru(2) O(7) 89.38(13) yes . .
O(5) Ru(2) O(8) 91.30(13) yes . 2_766
O(5) Ru(2) N(2) 94.00(13) yes . .
O(6) Ru(2) O(7) 90.42(13) yes 2_766 .
O(6) Ru(2) O(8) 88.87(12) yes 2_766 2_766
O(6) Ru(2) N(2) 87.30(12) yes 2_766 .
O(7) Ru(2) O(8) 178.60(13) yes . 2_766
O(7) Ru(2) N(2) 89.27(12) yes . .
O(8) Ru(2) N(2) 91.91(12) yes 2_766 .
Cl(6) Cl(6) Cl(7) 116.6(14) yes 2_667 .
Cl(6) Cl(6) Cl(8) 81.5(14) yes 2_667 .
Cl(6) Cl(6) Cl(8) 38.5(9) yes 2_667 2_667
Cl(6) Cl(6) C(36) 69(3) yes 2_667 .
Cl(6) Cl(6) C(36) 20.2(11) yes 2_667 2_667
Cl(7) Cl(6) Cl(8) 42.5(8) yes . .
Cl(7) Cl(6) Cl(8) 148.8(12) yes . 2_667
Cl(7) Cl(6) C(36) 142(3) yes . .
Cl(7) Cl(6) C(36) 100.8(14) yes . 2_667
Cl(8) Cl(6) Cl(8) 120.0(14) yes . 2_667
Cl(8) Cl(6) C(36) 147(3) yes . .
Cl(8) Cl(6) C(36) 62.2(13) yes . 2_667
Cl(8) Cl(6) C(36) 34(2) yes 2_667 .
Cl(8) Cl(6) C(36) 58.1(10) yes 2_667 2_667
C(36) Cl(6) C(36) 90(3) yes . 2_667
Cl(6) Cl(7) Cl(8) 40.1(8) yes . .
Cl(6) Cl(7) C(36) 8.8(8) yes . .
Cl(8) Cl(7) C(36) 46.0(7) yes . .
Cl(6) Cl(8) Cl(6) 60.0(12) yes . 2_667
Cl(6) Cl(8) Cl(7) 97.4(13) yes . .
Cl(6) Cl(8) C(36) 10.7(11) yes . .
Cl(6) Cl(8) C(36) 71.2(14) yes . 2_667
Cl(6) Cl(8) Cl(7) 141.1(10) yes 2_667 .
Cl(6) Cl(8) C(36) 50.8(10) yes 2_667 .
Cl(6) Cl(8) C(36) 12.6(11) yes 2_667 2_667
Cl(7) Cl(8) C(36) 102.1(10) yes . .
Cl(7) Cl(8) C(36) 151.1(11) yes . 2_667
C(36) Cl(8) C(36) 62.6(12) yes . 2_667
Ru(1) O(1) C(1) 119.3(2) yes . .
Ru(1) O(2) C(1) 119.5(2) yes 2_675 .
Ru(1) O(3) C(8) 118.5(2) yes . .
Ru(1) O(4) C(8) 118.1(2) yes 2_675 .
Ru(2) O(5) C(15) 117.9(2) yes . .
Ru(2) O(6) C(15) 119.5(2) yes 2_766 .
Ru(2) O(7) C(22) 119.7(3) yes . .
Ru(2) O(8) C(22) 118.3(2) yes 2_766 .
C(34) O(9) C(35) 119.1(3) yes . .
Ru(1) N(1) C(29) 160.6(3) yes . .
Ru(2) N(2) C(31) 165.2(3) yes . .
O(1) C(1) O(2) 122.4(3) yes . .
O(1) C(1) C(2) 116.2(3) yes . .
O(2) C(1) C(2) 121.4(3) yes . .
C(1) C(2) C(3) 117.5(3) yes . .
C(1) C(2) C(7) 125.6(4) yes . .
C(3) C(2) C(7) 116.8(4) yes . .
C(2) C(3) C(4) 122.9(4) yes . .
C(3) C(4) C(5) 118.8(4) yes . .
C(4) C(5) C(6) 120.7(5) yes . .
C(5) C(6) C(7) 120.1(4) yes . .
Cl(1) C(7) C(2) 123.1(3) yes . .
Cl(1) C(7) C(6) 116.2(3) yes . .
C(2) C(7) C(6) 120.7(4) yes . .
O(3) C(8) O(4) 124.3(4) yes . .
O(3) C(8) C(9) 117.7(3) yes . .
O(4) C(8) C(9) 117.8(3) yes . .
C(8) C(9) C(10) 121.5(4) yes . .
C(8) C(9) C(14) 118.6(4) yes . .
C(10) C(9) C(14) 119.8(5) yes . .
Cl(2) C(10) C(9) 120.4(5) yes . .
Cl(2) C(10) C(11) 119.3(5) yes . .
C(9) C(10) C(11) 120.3(6) yes . .
C(10) C(11) C(12) 118.9(6) yes . .
C(11) C(12) C(13) 120.7(8) yes . .
C(12) C(13) C(14) 119.5(8) yes . .
C(9) C(14) C(13) 120.7(6) yes . .
O(5) C(15) O(6) 123.9(4) yes . .
O(5) C(15) C(16) 117.3(4) yes . .
O(6) C(15) C(16) 118.7(3) yes . .
C(15) C(16) C(17) 118.3(4) yes . .
C(15) C(16) C(21) 124.3(5) yes . .
C(17) C(16) C(21) 117.3(5) yes . .
C(16) C(17) C(18) 121.1(6) yes . .
C(17) C(18) C(19) 120.4(8) yes . .
C(18) C(19) C(20) 119.7(6) yes . .
C(19) C(20) C(21) 121.0(7) yes . .
Cl(3) C(21) C(16) 122.2(4) yes . .
Cl(3) C(21) C(20) 117.4(5) yes . .
C(16) C(21) C(20) 120.4(6) yes . .
O(7) C(22) O(8) 123.1(4) yes . .
O(7) C(22) C(23) 117.8(4) yes . .
O(8) C(22) C(23) 119.0(3) yes . .
C(22) C(23) C(24) 122.1(4) yes . .
C(22) C(23) C(28) 119.3(5) yes . .
C(24) C(23) C(28) 118.6(5) yes . .
Cl(4) C(24) C(23) 128.4(5) yes . .
Cl(4) C(24) C(25) 114.2(7) yes . .
C(23) C(24) C(25) 117.0(7) yes . .
C(24) C(25) C(26) 121.8(11) yes . .
C(25) C(26) C(27) 118.7(11) yes . .
C(26) C(27) C(28) 124.3(13) yes . .
Cl(5) C(28) C(23) 138.5(6) yes . .
Cl(5) C(28) C(27) 100.9(8) yes . .
C(23) C(28) C(27) 119.5(9) yes . .
N(1) C(29) C(30) 177.7(4) yes . .
C(29) C(30) C(31) 114.1(3) yes . .
C(29) C(30) C(32) 118.9(3) yes . .
C(31) C(30) C(32) 127.0(3) yes . .
N(2) C(31) C(30) 173.5(4) yes . .
C(30) C(32) C(33) 119.4(3) yes . .
C(30) C(32) C(34) 121.7(3) yes . 2_765
C(33) C(32) C(34) 118.9(3) yes . 2_765
C(32) C(33) C(34) 120.8(3) yes . .
O(9) C(34) C(32) 115.2(3) yes . 2_765
O(9) C(34) C(33) 124.5(3) yes . .
C(32) C(34) C(33) 120.3(3) yes 2_765 .
Cl(6) C(36) Cl(6) 90(3) yes . 2_667
Cl(6) C(36) Cl(7) 29(2) yes . .
Cl(6) C(36) Cl(8) 23(2) yes . .
Cl(6) C(36) Cl(8) 134(3) yes . 2_667
Cl(6) C(36) C(36) 70(3) yes . 2_667
Cl(6) C(36) Cl(7) 98.7(13) yes 2_667 .
Cl(6) C(36) Cl(8) 71.1(12) yes 2_667 .
Cl(6) C(36) Cl(8) 46.6(10) yes 2_667 2_667
Cl(6) C(36) C(36) 20.3(11) yes 2_667 2_667
Cl(7) C(36) Cl(8) 31.9(5) yes . .
Cl(7) C(36) Cl(8) 144.3(14) yes . 2_667
Cl(7) C(36) C(36) 80.8(12) yes . 2_667
Cl(8) C(36) Cl(8) 117.4(15) yes . 2_667
Cl(8) C(36) C(36) 51.3(10) yes . 2_667
Cl(8) C(36) C(36) 66.1(12) yes 2_667 2_667
C(2) C(3) H(1) 118.5 no . .
C(4) C(3) H(1) 118.5 no . .
C(3) C(4) H(2) 120.6 no . .
C(5) C(4) H(2) 120.6 no . .
C(4) C(5) H(3) 119.7 no . .
C(6) C(5) H(3) 119.7 no . .
C(5) C(6) H(4) 119.9 no . .
C(7) C(6) H(4) 119.9 no . .
C(10) C(11) H(5) 120.5 no . .
C(12) C(11) H(5) 120.5 no . .
C(11) C(12) H(6) 119.6 no . .
C(13) C(12) H(6) 119.6 no . .
C(12) C(13) H(7) 120.3 no . .
C(14) C(13) H(7) 120.3 no . .
C(9) C(14) H(8) 119.7 no . .
C(13) C(14) H(8) 119.7 no . .
C(16) C(17) H(9) 119.5 no . .
C(18) C(17) H(9) 119.5 no . .
C(17) C(18) H(10) 119.8 no . .
C(19) C(18) H(10) 119.8 no . .
C(18) C(19) H(11) 120.1 no . .
C(20) C(19) H(11) 120.1 no . .
C(19) C(20) H(12) 119.5 no . .
C(21) C(20) H(12) 119.5 no . .
C(24) C(25) H(13) 119.1 no . .
C(26) C(25) H(13) 119.1 no . .
C(25) C(26) H(14) 120.6 no . .
C(27) C(26) H(14) 120.6 no . .
C(26) C(27) H(15) 117.9 no . .
C(28) C(27) H(15) 117.9 no . .
C(32) C(33) H(16) 119.6 no . .
C(34) C(33) H(16) 119.6 no . .
O(9) C(35) H(17) 109.5 no . .
O(9) C(35) H(18) 109.5 no . .
O(9) C(35) H(19) 109.5 no . .
H(17) C(35) H(18) 109.5 no . .
H(17) C(35) H(19) 109.5 no . .
H(18) C(35) H(19) 109.5 no . .

loop_
_geom_bond_atom_site_label_1
_geom_bond_atom_site_label_2
_geom_bond_distance
_geom_bond_publ_flag
_geom_bond_site_symmetry_2
Ru(1) Ru(1) 2.2778(4) yes 2_675
Ru(1) O(1) 2.020(3) yes .
Ru(1) O(2) 2.042(3) yes 2_675
Ru(1) O(3) 2.037(3) yes .
Ru(1) O(4) 2.043(3) yes 2_675
Ru(1) N(1) 2.221(3) yes .
Ru(2) Ru(2) 2.2835(4) yes 2_766
Ru(2) O(5) 2.043(3) yes .
Ru(2) O(6) 2.040(3) yes 2_766
Ru(2) O(7) 2.040(3) yes .
Ru(2) O(8) 2.054(3) yes 2_766
Ru(2) N(2) 2.236(3) yes .
Cl(1) C(7) 1.735(5) yes .
Cl(2) C(10) 1.736(7) yes .
Cl(3) C(21) 1.727(7) yes .
Cl(4) C(24) 1.577(7) yes .
Cl(5) C(28) 1.411(9) yes .
Cl(6) Cl(6) 1.71(2) yes 2_667
Cl(6) Cl(7) 1.89(2) yes .
Cl(6) Cl(8) 1.23(2) yes .
Cl(6) Cl(8) 1.95(2) yes 2_667
Cl(6) C(36) 0.59(3) yes .
Cl(6) C(36) 1.60(3) yes 2_667
Cl(7) Cl(8) 1.288(15) yes .
Cl(7) C(36) 2.38(2) yes .
Cl(8) C(36) 1.75(2) yes .
Cl(8) C(36) 1.50(2) yes 2_667
O(1) C(1) 1.285(4) yes .
O(2) C(1) 1.267(5) yes .
O(3) C(8) 1.269(5) yes .
O(4) C(8) 1.267(5) yes .
O(5) C(15) 1.271(5) yes .
O(6) C(15) 1.263(5) yes .
O(7) C(22) 1.270(5) yes .
O(8) C(22) 1.277(5) yes .
O(9) C(34) 1.352(5) yes .
O(9) C(35) 1.427(5) yes .
N(1) C(29) 1.157(5) yes .
N(2) C(31) 1.150(5) yes .
C(1) C(2) 1.480(6) yes .
C(2) C(3) 1.404(6) yes .
C(2) C(7) 1.404(6) yes .
C(3) C(4) 1.376(7) yes .
C(4) C(5) 1.377(7) yes .
C(5) C(6) 1.386(8) yes .
C(6) C(7) 1.389(7) yes .
C(8) C(9) 1.500(7) yes .
C(9) C(10) 1.391(7) yes .
C(9) C(14) 1.375(8) yes .
C(10) C(11) 1.397(10) yes .
C(11) C(12) 1.393(13) yes .
C(12) C(13) 1.384(12) yes .
C(13) C(14) 1.390(12) yes .
C(15) C(16) 1.485(6) yes .
C(16) C(17) 1.388(9) yes .
C(16) C(21) 1.391(7) yes .
C(17) C(18) 1.378(11) yes .
C(18) C(19) 1.363(11) yes .
C(19) C(20) 1.351(11) yes .
C(20) C(21) 1.384(9) yes .
C(22) C(23) 1.488(6) yes .
C(23) C(24) 1.381(9) yes .
C(23) C(28) 1.398(8) yes .
C(24) C(25) 1.440(12) yes .
C(25) C(26) 1.35(2) yes .
C(26) C(27) 1.29(2) yes .
C(27) C(28) 1.359(15) yes .
C(29) C(30) 1.395(5) yes .
C(30) C(31) 1.410(5) yes .
C(30) C(32) 1.441(5) yes .
C(32) C(33) 1.410(5) yes .
C(32) C(34) 1.413(5) yes 2_765
C(33) C(34) 1.382(6) yes .
C(36) C(36) 1.70(3) yes 2_667
C(3) H(1) 0.950 no .
C(4) H(2) 0.950 no .
C(5) H(3) 0.950 no .
C(6) H(4) 0.950 no .
C(11) H(5) 0.950 no .
C(12) H(6) 0.950 no .
C(13) H(7) 0.950 no .
C(14) H(8) 0.950 no .
C(17) H(9) 0.950 no .
C(18) H(10) 0.950 no .
C(19) H(11) 0.950 no .
C(20) H(12) 0.950 no .
C(25) H(13) 0.950 no .
C(26) H(14) 0.950 no .
C(27) H(15) 0.950 no .
C(33) H(16) 0.950 no .
C(35) H(17) 0.980 no .
C(35) H(18) 0.980 no .
C(35) H(19) 0.980 no .

loop_
_geom_contact_atom_site_label_1
_geom_contact_atom_site_label_2
_geom_contact_distance
_geom_contact_site_symmetry_2
Cl(1) C(7) 3.482(5) 2_575
Cl(3) Cl(6) 3.52(2) .
Cl(3) Cl(7) 3.141(13) .
Cl(3) Cl(8) 3.516(7) .
Cl(3) C(35) 3.500(5) 1_556
Cl(4) C(12) 3.328(9) 1_545
Cl(4) C(13) 3.409(8) 1_545
Cl(5) C(18) 3.420(10) 1_655
Cl(5) C(19) 3.423(9) 1_655
Cl(6) Cl(3) 3.52(2) .
Cl(7) Cl(3) 3.141(13) .
Cl(7) C(14) 3.510(14) 1_546
Cl(7) C(33) 3.515(15) 1_556
Cl(7) C(34) 3.451(15) 1_556
Cl(8) Cl(3) 3.516(7) .
Cl(8) C(33) 3.257(9) 1_556
O(3) C(6) 3.424(6) 1_655
O(4) C(36) 3.43(2) 1_564
O(5) C(18) 3.294(8) 2_666
O(5) C(19) 3.546(7) 2_666
O(6) C(4) 3.482(5) 2_666
N(1) C(36) 3.60(2) 2_666
N(2) C(19) 3.402(7) 2_666
C(4) O(6) 3.482(5) 2_666
C(4) C(31) 3.438(7) 1_455
C(5) C(29) 3.449(8) 1_455
C(5) C(31) 3.544(7) 1_455
C(6) O(3) 3.424(6) 1_455
C(7) Cl(1) 3.482(5) 2_575
C(12) Cl(4) 3.328(9) 1_565
C(13) Cl(4) 3.409(8) 1_565
C(13) C(31) 3.540(10) 1_565
C(14) Cl(7) 3.510(14) 1_564
C(17) C(17) 3.592(11) 2_666
C(18) Cl(5) 3.420(10) 1_455
C(18) O(5) 3.294(8) 2_666
C(19) Cl(5) 3.423(9) 1_455
C(19) O(5) 3.546(7) 2_666
C(19) N(2) 3.402(7) 2_666
C(29) C(5) 3.449(8) 1_655
C(31) C(4) 3.438(7) 1_655
C(31) C(5) 3.544(7) 1_655
C(31) C(13) 3.540(10) 1_545
C(33) Cl(7) 3.515(15) 1_554
C(33) Cl(8) 3.257(9) 1_554
C(34) Cl(7) 3.451(15) 1_554
C(35) Cl(3) 3.500(5) 1_554
C(36) O(4) 3.43(2) 1_546
C(36) N(1) 3.60(2) 2_666
Cl(1) H(8) 3.292 1_455
Cl(3) H(1) 3.019 2_666
Cl(3) H(2) 3.199 2_666
Cl(3) H(17) 2.724 1_556
Cl(4) H(6) 3.355 1_545
Cl(4) H(7) 3.501 1_545
Cl(5) H(3) 2.936 2_666
Cl(5) H(10) 2.858 1_655
Cl(5) H(11) 2.852 1_655
Cl(6) H(8) 3.409 1_546
Cl(6) H(8) 3.582 2_676
Cl(7) H(1) 3.196 2_666
Cl(7) H(8) 2.665 1_546
Cl(8) H(8) 3.041 1_546
Cl(8) H(16) 3.176 1_556
Cl(8) H(17) 3.312 1_556
O(2) H(4) 3.499 2_575
O(3) H(4) 2.582 1_655
O(5) H(6) 2.959 1_545
O(5) H(10) 3.229 2_666
O(6) H(2) 2.550 2_666
O(8) H(2) 3.377 2_666
O(8) H(3) 3.413 2_666
O(8) H(10) 3.089 1_655
O(8) H(11) 3.146 1_655
O(9) H(7) 3.015 2_775
N(1) H(3) 3.377 1_655
N(1) H(11) 3.531 2_666
N(1) H(12) 2.826 2_666
N(2) H(2) 2.959 1_655
N(2) H(3) 3.313 1_655
N(2) H(6) 3.197 1_545
N(2) H(7) 3.057 1_545
N(2) H(11) 2.933 2_666
C(2) H(13) 3.456 1_465
C(3) H(13) 3.105 1_465
C(4) H(13) 2.830 1_465
C(5) H(13) 2.891 1_465
C(6) H(13) 3.224 1_465
C(7) H(13) 3.487 1_465
C(8) H(4) 3.165 1_655
C(9) H(4) 3.201 1_655
C(11) H(9) 2.948 1_565
C(11) H(10) 3.539 1_565
C(12) H(9) 2.954 1_565
C(14) H(4) 3.349 1_655
C(15) H(2) 3.426 2_666
C(15) H(14) 3.554 2_756
C(16) H(14) 3.142 2_756
C(17) H(5) 3.029 1_545
C(17) H(6) 3.304 1_545
C(17) H(9) 3.559 2_666
C(17) H(14) 2.921 2_756
C(18) H(5) 3.138 1_545
C(18) H(14) 3.361 2_756
C(20) H(1) 3.330 2_666
C(20) H(6) 3.351 2_676
C(21) H(1) 3.125 2_666
C(21) H(2) 3.550 2_666
C(21) H(6) 3.539 2_676
C(22) H(10) 3.522 1_655
C(28) H(10) 3.287 1_655
C(29) H(3) 3.157 1_655
C(29) H(11) 3.441 2_666
C(29) H(12) 2.869 2_666
C(30) H(3) 3.482 1_655
C(30) H(7) 2.894 1_545
C(30) H(12) 3.490 2_666
C(31) H(2) 2.999 1_655
C(31) H(3) 3.185 1_655
C(31) H(6) 3.594 1_545
C(31) H(7) 2.689 1_545
C(31) H(11) 3.204 2_666
C(31) H(12) 3.401 2_666
C(32) H(7) 3.227 1_545
C(34) H(7) 3.314 2_775
C(36) H(8) 3.525 1_546
C(36) H(8) 3.466 2_676
H(1) Cl(3) 3.019 2_666
H(1) Cl(7) 3.196 2_666
H(1) C(20) 3.330 2_666
H(1) C(21) 3.125 2_666
H(1) H(12) 3.279 2_666
H(1) H(13) 3.586 1_465
H(2) Cl(3) 3.199 2_666
H(2) O(6) 2.550 2_666
H(2) O(8) 3.377 2_666
H(2) N(2) 2.959 1_455
H(2) C(15) 3.426 2_666
H(2) C(21) 3.550 2_666
H(2) C(31) 2.999 1_455
H(2) H(13) 3.182 1_465
H(3) Cl(5) 2.936 2_666
H(3) O(8) 3.413 2_666
H(3) N(1) 3.377 1_455
H(3) N(2) 3.313 1_455
H(3) C(29) 3.157 1_455
H(3) C(30) 3.482 1_455
H(3) C(31) 3.185 1_455
H(3) H(11) 2.780 2_566
H(3) H(13) 3.279 1_465
H(4) O(2) 3.499 2_575
H(4) O(3) 2.582 1_455
H(4) C(8) 3.165 1_455
H(4) C(9) 3.201 1_455
H(4) C(14) 3.349 1_455
H(4) H(8) 3.386 1_455
H(5) C(17) 3.029 1_565
H(5) C(18) 3.138 1_565
H(5) H(9) 2.363 1_565
H(5) H(10) 2.595 1_565
H(6) Cl(4) 3.355 1_565
H(6) O(5) 2.959 1_565
H(6) N(2) 3.197 1_565
H(6) C(17) 3.304 1_565
H(6) C(20) 3.351 2_676
H(6) C(21) 3.539 2_676
H(6) C(31) 3.594 1_565
H(6) H(9) 2.358 1_565
H(6) H(12) 3.459 2_676
H(7) Cl(4) 3.501 1_565
H(7) O(9) 3.015 2_775
H(7) N(2) 3.057 1_565
H(7) C(30) 2.894 1_565
H(7) C(31) 2.689 1_565
H(7) C(32) 3.227 1_565
H(7) C(34) 3.314 2_775
H(7) H(12) 3.559 2_676
H(8) Cl(1) 3.292 1_655
H(8) Cl(6) 3.409 1_564
H(8) Cl(6) 3.582 2_676
H(8) Cl(7) 2.665 1_564
H(8) Cl(8) 3.041 1_564
H(8) C(36) 3.525 1_564
H(8) C(36) 3.466 2_676
H(8) H(4) 3.386 1_655
H(9) C(11) 2.948 1_545
H(9) C(12) 2.954 1_545
H(9) C(17) 3.559 2_666
H(9) H(5) 2.363 1_545
H(9) H(6) 2.358 1_545
H(9) H(14) 3.038 2_756
H(9) H(15) 3.466 2_756
H(10) Cl(5) 2.858 1_455
H(10) O(5) 3.229 2_666
H(10) O(8) 3.089 1_455
H(10) C(11) 3.539 1_545
H(10) C(22) 3.522 1_455
H(10) C(28) 3.287 1_455
H(10) H(5) 2.595 1_545
H(11) Cl(5) 2.852 1_455
H(11) O(8) 3.146 1_455
H(11) N(1) 3.531 2_666
H(11) N(2) 2.933 2_666
H(11) C(29) 3.441 2_666
H(11) C(31) 3.204 2_666
H(11) H(3) 2.780 2_566
H(12) N(1) 2.826 2_666
H(12) C(29) 2.869 2_666
H(12) C(30) 3.490 2_666
H(12) C(31) 3.401 2_666
H(12) H(1) 3.279 2_666
H(12) H(6) 3.459 2_676
H(12) H(7) 3.559 2_676
H(13) C(2) 3.456 1_645
H(13) C(3) 3.105 1_645
H(13) C(4) 2.830 1_645
H(13) C(5) 2.891 1_645
H(13) C(6) 3.224 1_645
H(13) C(7) 3.487 1_645
H(13) H(1) 3.586 1_645
H(13) H(2) 3.182 1_645
H(13) H(3) 3.279 1_645
H(14) C(15) 3.554 2_756
H(14) C(16) 3.142 2_756
H(14) C(17) 2.921 2_756
H(14) C(18) 3.361 2_756
H(14) H(9) 3.038 2_756
H(15) H(9) 3.466 2_756
H(16) Cl(8) 3.176 1_554
H(17) Cl(3) 2.724 1_554
H(17) Cl(8) 3.312 1_554
